data_4332151
loop_
_publ_author_name
'Jackson, Andrew B.'
'White, Peter S.'
'Templeton, Joseph L.'

_publ_section_title
;
 Bis(acetylacetonato)tricarbonyl Tungsten(II):&#x00A0; A Convenient
 Precursor to Chiral Bis(acac) Tungsten(II) Complexes
;
_journal_issue 16
_journal_name_full 'Inorganic Chemistry'
_journal_page_first 6205
_journal_page_last 6213
_journal_paper_doi 10.1021/ic0600329
_journal_volume 45
_journal_year 2006
_chemical_formula_sum 'C15 H23 O6 P W'
_chemical_formula_weight 514.15
_chemical_name_systematic
; 
 ? 
;
_space_group_IT_number 14
_symmetry_space_group_name_Hall '-P 2ybc'
_symmetry_space_group_name_H-M 'P 1 21/c 1'
_atom_sites_solution_hydrogens geom
_atom_sites_solution_primary direct
_atom_sites_solution_secondary difmap
_audit_creation_method SHELXL-97
_cell_angle_alpha 90.00
_cell_angle_beta 105.093(3)
_cell_angle_gamma 90.00
_cell_formula_units_Z 4
_cell_length_a 12.891(2)
_cell_length_b 9.4512(17)
_cell_length_c 15.714(3)
_cell_measurement_temperature 273(2)
_cell_volume 1848.5(6)
_computing_structure_refinement 'SHELXL-97 (Sheldrick, 1997)'
_computing_structure_solution 'SHELXS-97 (Sheldrick, 1990)'
_diffrn_ambient_temperature 273(2)
_diffrn_measured_fraction_theta_full 0.994
_diffrn_measured_fraction_theta_max 0.994
_diffrn_radiation_monochromator graphite
_diffrn_radiation_source 'fine-focus sealed tube'
_diffrn_radiation_type MoK\a
_diffrn_radiation_wavelength 0.71073
_diffrn_reflns_av_R_equivalents 0.0313
_diffrn_reflns_av_sigmaI/netI 0.0328
_diffrn_reflns_limit_h_max 15
_diffrn_reflns_limit_h_min -14
_diffrn_reflns_limit_k_max 10
_diffrn_reflns_limit_k_min -11
_diffrn_reflns_limit_l_max 18
_diffrn_reflns_limit_l_min -18
_diffrn_reflns_number 10605
_diffrn_reflns_theta_full 25.00
_diffrn_reflns_theta_max 25.00
_diffrn_reflns_theta_min 2.71
_exptl_absorpt_coefficient_mu 6.360
_exptl_crystal_density_diffrn 1.848
_exptl_crystal_density_method 'not measured'
_exptl_crystal_F_000 1000
_refine_diff_density_max 1.805
_refine_diff_density_min -1.309
_refine_diff_density_rms 0.162
_refine_ls_extinction_coef 0.00001(11)
_refine_ls_extinction_expression Fc^*^=kFc[1+0.001xFc^2^\l^3^/sin(2\q)]^-1/4^
_refine_ls_extinction_method SHELXL
_refine_ls_goodness_of_fit_ref 2.108
_refine_ls_hydrogen_treatment mixed
_refine_ls_matrix_type full
_refine_ls_number_parameters 216
_refine_ls_number_reflns 3237
_refine_ls_number_restraints 0
_refine_ls_restrained_S_all 2.108
_refine_ls_R_factor_all 0.0436
_refine_ls_R_factor_gt 0.0353
_refine_ls_shift/su_max 0.041
_refine_ls_shift/su_mean 0.004
_refine_ls_structure_factor_coef Fsqd
_refine_ls_weighting_details 'calc w=1/[\s^2^(Fo^2^)+(0.0000P)^2^+0.0000P] where P=(Fo^2^+2Fc^2^)/3'
_refine_ls_weighting_scheme calc
_refine_ls_wR_factor_gt 0.0607
_refine_ls_wR_factor_ref 0.0615
_reflns_number_gt 2811
_reflns_number_total 3237
_reflns_threshold_expression >2sigma(I)
_cod_data_source_file ic0600329sup2.cif
_cod_data_source_block c05307
_cod_original_cell_volume 1848.4(6)
_cod_database_code 4332151

loop_
_symmetry_equiv_pos_as_xyz
'x, y, z'
'-x, y+1/2, -z+1/2'
'-x, -y, -z'
'x, -y-1/2, z-1/2'

loop_
_atom_site_label
_atom_site_type_symbol
_atom_site_fract_x
_atom_site_fract_y
_atom_site_fract_z
_atom_site_U_iso_or_equiv
_atom_site_adp_type
_atom_site_occupancy
_atom_site_symmetry_multiplicity
_atom_site_calc_flag
_atom_site_refinement_flags
W1 W 0.21175(2) 0.87229(3) 0.373890(16) 0.01386(11) Uani 1 1 d .
P1 P 0.18929(14) 0.83864(18) 0.21252(10) 0.0147(4) Uani 1 1 d .
C1 C 0.0619(6) 0.8209(7) 0.3189(4) 0.0178(16) Uani 1 1 d .
O2 O -0.0262(4) 0.7787(5) 0.2898(3) 0.0249(12) Uani 1 1 d .
C3 C 0.1876(5) 0.6887(7) 0.4233(4) 0.0096(14) Uani 1 1 d .
O4 O 0.1669(4) 0.5827(5) 0.4494(3) 0.0250(12) Uani 1 1 d .
C5 C 0.1687(5) 0.6581(7) 0.1724(4) 0.0212(16) Uani 1 1 d .
H5A H 0.0993 0.6259 0.1760 0.032 Uiso 1 1 calc R
H5B H 0.2233 0.5983 0.2079 0.032 Uiso 1 1 calc R
H5C H 0.1724 0.6547 0.1123 0.032 Uiso 1 1 calc R
C6 C 0.0812(5) 0.9400(7) 0.1427(4) 0.0208(16) Uani 1 1 d .
H6A H 0.0846 0.9326 0.0826 0.031 Uiso 1 1 calc R
H6B H 0.0881 1.0374 0.1606 0.031 Uiso 1 1 calc R
H6C H 0.0135 0.9038 0.1479 0.031 Uiso 1 1 calc R
C7 C 0.3045(5) 0.8984(8) 0.1760(4) 0.0247(17) Uani 1 1 d .
H7A H 0.2930 0.8785 0.1144 0.037 Uiso 1 1 calc R
H7B H 0.3678 0.8498 0.2087 0.037 Uiso 1 1 calc R
H7C H 0.3137 0.9984 0.1858 0.037 Uiso 1 1 calc R
O8 O 0.3545(3) 0.7729(5) 0.3575(3) 0.0163(10) Uani 1 1 d .
C9 C 0.4401(5) 0.7418(7) 0.4172(4) 0.0191(16) Uani 1 1 d .
C10 C 0.4660(6) 0.7883(8) 0.5044(4) 0.0238(17) Uani 1 1 d .
H10 H 0.5268 0.7500 0.5430 0.029 Uiso 1 1 calc R
C11 C 0.4075(5) 0.8875(7) 0.5376(4) 0.0173(15) Uani 1 1 d .
O12 O 0.3156(3) 0.9339(4) 0.4966(3) 0.0169(10) Uani 1 1 d .
C13 C 0.5178(6) 0.6481(8) 0.3870(4) 0.0287(18) Uani 1 1 d .
H13A H 0.4885 0.5545 0.3763 0.043 Uiso 1 1 calc R
H13B H 0.5846 0.6446 0.4318 0.043 Uiso 1 1 calc R
H13C H 0.5301 0.6855 0.3336 0.043 Uiso 1 1 calc R
C14 C 0.4509(5) 0.9452(8) 0.6303(4) 0.0230(17) Uani 1 1 d .
H14A H 0.4165 1.0337 0.6357 0.034 Uiso 1 1 calc R
H14B H 0.5270 0.9595 0.6418 0.034 Uiso 1 1 calc R
H14C H 0.4365 0.8789 0.6721 0.034 Uiso 1 1 calc R
O15 O 0.1213(3) 1.0086(5) 0.4355(3) 0.0170(10) Uani 1 1 d .
C16 C 0.1385(5) 1.1372(8) 0.4543(4) 0.0170(15) Uani 1 1 d .
C17 C 0.1958(5) 1.2322(7) 0.4167(4) 0.0154(15) Uani 1 1 d .
H17 H 0.1982 1.3261 0.4349 0.018 Uiso 1 1 calc R
C18 C 0.2498(5) 1.1970(8) 0.3540(4) 0.0197(17) Uani 1 1 d .
O19 O 0.2674(4) 1.0708(5) 0.3303(3) 0.0192(11) Uani 1 1 d .
C20 C 0.0860(6) 1.1922(7) 0.5238(4) 0.0227(17) Uani 1 1 d .
H20A H 0.0152 1.1528 0.5138 0.034 Uiso 1 1 calc R
H20B H 0.0812 1.2935 0.5202 0.034 Uiso 1 1 calc R
H20C H 0.1283 1.1650 0.5812 0.034 Uiso 1 1 calc R
C21 C 0.2917(6) 1.3138(7) 0.3053(4) 0.0236(17) Uani 1 1 d .
H21A H 0.3612 1.2879 0.2987 0.035 Uiso 1 1 calc R
H21B H 0.2974 1.4002 0.3383 0.035 Uiso 1 1 calc R
H21C H 0.2430 1.3270 0.2482 0.035 Uiso 1 1 calc R

loop_
_atom_site_aniso_label
_atom_site_aniso_U_11
_atom_site_aniso_U_22
_atom_site_aniso_U_33
_atom_site_aniso_U_23
_atom_site_aniso_U_13
_atom_site_aniso_U_12
W1 0.01817(17) 0.00938(15) 0.01528(14) -0.00049(13) 0.00657(9) 0.00060(14)
P1 0.0192(10) 0.0100(10) 0.0160(8) 0.0010(7) 0.0066(7) 0.0022(7)
C1 0.034(5) 0.015(4) 0.010(3) 0.005(3) 0.015(3) 0.004(3)
O2 0.021(3) 0.033(3) 0.022(3) 0.002(2) 0.009(2) -0.006(2)
C3 0.014(4) 0.006(4) 0.008(3) -0.006(3) 0.002(3) 0.002(3)
O4 0.040(3) 0.018(3) 0.016(2) -0.002(2) 0.007(2) 0.007(2)
C5 0.027(4) 0.012(4) 0.024(4) -0.002(3) 0.006(3) 0.005(3)
C6 0.025(4) 0.015(4) 0.025(4) 0.001(3) 0.011(3) 0.006(3)
C7 0.033(4) 0.024(5) 0.020(4) -0.002(3) 0.011(3) 0.000(3)
O8 0.014(3) 0.017(3) 0.018(2) -0.001(2) 0.005(2) 0.004(2)
C9 0.018(4) 0.013(4) 0.027(4) 0.001(3) 0.008(3) 0.000(3)
C10 0.024(4) 0.025(4) 0.021(4) 0.001(3) 0.003(3) 0.004(3)
C11 0.022(4) 0.014(4) 0.017(3) 0.000(3) 0.008(3) -0.007(3)
O12 0.017(3) 0.012(3) 0.021(2) -0.002(2) 0.004(2) 0.000(2)
C13 0.029(4) 0.032(5) 0.026(4) -0.001(4) 0.008(3) 0.009(4)
C14 0.025(4) 0.024(4) 0.021(4) -0.002(3) 0.007(3) -0.007(3)
O15 0.021(3) 0.011(3) 0.021(2) -0.002(2) 0.010(2) 0.002(2)
C16 0.018(4) 0.011(4) 0.019(3) -0.002(3) -0.002(3) 0.002(3)
C17 0.021(4) 0.006(4) 0.019(4) -0.006(3) 0.005(3) 0.000(3)
C18 0.015(4) 0.015(4) 0.022(4) 0.006(3) -0.007(3) -0.002(3)
O19 0.023(3) 0.009(3) 0.028(3) -0.002(2) 0.011(2) -0.001(2)
C20 0.031(4) 0.018(4) 0.019(4) -0.003(3) 0.008(3) 0.001(3)
C21 0.029(4) 0.015(4) 0.027(4) 0.009(3) 0.008(3) -0.007(3)

loop_
_atom_type_symbol
_atom_type_description
_atom_type_scat_dispersion_real
_atom_type_scat_dispersion_imag
_atom_type_scat_source
C C 0.0033 0.0016 'International Tables Vol C Tables 4.2.6.8 and 6.1.1.4'
H H 0.0000 0.0000 'International Tables Vol C Tables 4.2.6.8 and 6.1.1.4'
O O 0.0106 0.0060 'International Tables Vol C Tables 4.2.6.8 and 6.1.1.4'
P P 0.1023 0.0942 'International Tables Vol C Tables 4.2.6.8 and 6.1.1.4'
W W -0.8490 6.8722 'International Tables Vol C Tables 4.2.6.8 and 6.1.1.4'

loop_
_geom_angle_atom_site_label_1
_geom_angle_atom_site_label_2
_geom_angle_atom_site_label_3
_geom_angle
C3 W1 C1 73.5(3)
C3 W1 O12 90.6(2)
C1 W1 O12 141.7(2)
C3 W1 O15 101.2(2)
C1 W1 O15 76.0(2)
O12 W1 O15 73.26(16)
C3 W1 O8 83.6(2)
C1 W1 O8 128.1(2)
O12 W1 O8 82.57(16)
O15 W1 O8 155.33(16)
C3 W1 O19 170.2(2)
C1 W1 O19 116.2(2)
O12 W1 O19 82.43(16)
O15 W1 O19 83.48(17)
O8 W1 O19 88.66(17)
C3 W1 P1 107.52(17)
C1 W1 P1 71.34(17)
O12 W1 P1 146.77(12)
O15 W1 P1 127.29(12)
O8 W1 P1 72.43(11)
O19 W1 P1 75.59(12)
C6 P1 C5 105.5(3)
C6 P1 C7 102.0(3)
C5 P1 C7 103.9(3)
C6 P1 W1 114.6(2)
C5 P1 W1 116.1(2)
C7 P1 W1 113.1(2)
O2 C1 W1 174.0(6)
O4 C3 W1 175.7(6)
C9 O8 W1 128.0(4)
O8 C9 C10 125.9(6)
O8 C9 C13 115.0(6)
C10 C9 C13 119.1(6)
C11 C10 C9 124.6(6)
O12 C11 C10 124.7(6)
O12 C11 C14 115.1(6)
C10 C11 C14 120.2(6)
C11 O12 W1 130.6(4)
C16 O15 W1 127.4(4)
O15 C16 C17 127.3(6)
O15 C16 C20 114.6(6)
C17 C16 C20 118.1(6)
C16 C17 C18 124.6(6)
O19 C18 C17 125.9(6)
O19 C18 C21 114.5(6)
C17 C18 C21 119.5(6)
C18 O19 W1 127.5(4)

loop_
_geom_bond_atom_site_label_1
_geom_bond_atom_site_label_2
_geom_bond_distance
W1 C3 1.958(7)
W1 C1 1.961(8)
W1 O12 2.122(4)
W1 O15 2.131(4)
W1 O8 2.141(4)
W1 O19 2.182(4)
W1 P1 2.4966(16)
P1 C6 1.807(6)
P1 C5 1.814(7)
P1 C7 1.816(7)
C1 O2 1.177(8)
C3 O4 1.141(7)
O8 C9 1.282(7)
C9 C10 1.394(9)
C9 C13 1.503(9)
C10 C11 1.388(9)
C11 O12 1.269(7)
C11 C14 1.520(8)
O15 C16 1.257(8)
C16 C17 1.389(9)
C16 C20 1.519(9)
C17 C18 1.387(9)
C18 O19 1.287(8)
C18 C21 1.520(9)

loop_
_geom_torsion_atom_site_label_1
_geom_torsion_atom_site_label_2
_geom_torsion_atom_site_label_3
_geom_torsion_atom_site_label_4
_geom_torsion
C3 W1 P1 C6 118.1(3)
C1 W1 P1 C6 53.0(3)
O12 W1 P1 C6 -121.7(3)
O15 W1 P1 C6 -1.6(3)
O8 W1 P1 C6 -164.8(3)
O19 W1 P1 C6 -71.6(3)
C3 W1 P1 C5 -5.4(3)
C1 W1 P1 C5 -70.5(3)
O12 W1 P1 C5 114.7(3)
O15 W1 P1 C5 -125.1(3)
O8 W1 P1 C5 71.7(3)
O19 W1 P1 C5 164.9(3)
C3 W1 P1 C7 -125.5(3)
C1 W1 P1 C7 169.4(3)
O12 W1 P1 C7 -5.3(4)
O15 W1 P1 C7 114.8(3)
O8 W1 P1 C7 -48.4(3)
O19 W1 P1 C7 44.8(3)
C3 W1 C1 O2 -4(5)
O12 W1 C1 O2 -73(5)
O15 W1 C1 O2 -111(5)
O8 W1 C1 O2 63(5)
O19 W1 C1 O2 174(5)
P1 W1 C1 O2 111(5)
C1 W1 C3 O4 -8(7)
O12 W1 C3 O4 137(7)
O15 W1 C3 O4 64(7)
O8 W1 C3 O4 -141(7)
O19 W1 C3 O4 -179(100)
P1 W1 C3 O4 -72(7)
C3 W1 O8 C9 -73.0(6)
C1 W1 O8 C9 -136.1(5)
O12 W1 O8 C9 18.5(5)
O15 W1 O8 C9 29.9(8)
O19 W1 O8 C9 101.0(5)
P1 W1 O8 C9 176.3(6)
W1 O8 C9 C10 -11.9(10)
W1 O8 C9 C13 169.0(4)
O8 C9 C10 C11 -6.9(12)
C13 C9 C10 C11 172.2(7)
C9 C10 C11 O12 10.3(11)
C9 C10 C11 C14 -171.8(6)
C10 C11 O12 W1 6.0(10)
C14 C11 O12 W1 -172.0(4)
C3 W1 O12 C11 67.5(6)
C1 W1 O12 C11 131.1(6)
O15 W1 O12 C11 169.0(6)
O8 W1 O12 C11 -16.0(5)
O19 W1 O12 C11 -105.6(5)
P1 W1 O12 C11 -57.0(6)
C3 W1 O15 C16 151.2(5)
C1 W1 O15 C16 -139.2(5)
O12 W1 O15 C16 63.9(5)
O8 W1 O15 C16 52.1(7)
O19 W1 O15 C16 -20.1(5)
P1 W1 O15 C16 -86.4(5)
W1 O15 C16 C17 22.1(9)
W1 O15 C16 C20 -160.2(4)
O15 C16 C17 C18 -3.8(11)
C20 C16 C17 C18 178.6(6)
C16 C17 C18 O19 -10.1(11)
C16 C17 C18 C21 168.5(6)
C17 C18 O19 W1 3.8(10)
C21 C18 O19 W1 -174.9(4)
C3 W1 O19 C18 -111.0(12)
C1 W1 O19 C18 78.8(6)
O12 W1 O19 C18 -66.0(5)
O15 W1 O19 C18 7.9(5)
O8 W1 O19 C18 -148.7(5)
P1 W1 O19 C18 139.1(5)
